data_7241546
loop_
_publ_author_name
'Chojnacki, Jaros\/law'
'Mo\'nka, Micha\/l'
'Serdiuk, Illia E.'
'Bojarski, Piotr'
'Po\/lo\'nski, Tadeusz'
'Olszewska, Teresa'

_publ_section_title
;
 Copper(i) halide cluster-based coordination polymers modulated by chiral
 ditopic dithiodianthranilide ligands: synthesis, crystal structure and
 photoluminescence
;
_journal_issue 2
_journal_name_full CrystEngComm
_journal_page_first 299
_journal_page_last 307
_journal_paper_doi 10.1039/D0CE01589J
_journal_volume 23
_journal_year 2021
_chemical_formula_moiety 'C22 H23 Cu5 I5 N5 S2'
_chemical_formula_sum 'C22 H23 Cu5 I5 N5 S2'
_chemical_formula_weight 1373.77
_space_group_crystal_system orthorhombic
_space_group_IT_number 19
_space_group_name_Hall 'P 2ac 2ab'
_space_group_name_H-M_alt 'P 21 21 21'
_atom_sites_solution_hydrogens geom
_atom_sites_solution_primary direct
_atom_sites_solution_secondary difmap
_audit_creation_date 2020-06-30
_audit_creation_method
;
Olex2 1.2
(compiled 2018.05.29 svn.r3508 for OlexSys, GUI svn.r5506)
;
_audit_update_record
;
2020-07-02 deposited with the CCDC.	2020-11-06 downloaded from the CCDC.
;
_cell_angle_alpha 90
_cell_angle_beta 90
_cell_angle_gamma 90
_cell_formula_units_Z 4
_cell_length_a 10.3178(4)
_cell_length_b 15.5879(11)
_cell_length_c 21.9885(8)
_cell_measurement_reflns_used 8622
_cell_measurement_temperature 120
_cell_measurement_theta_max 29.57
_cell_measurement_theta_min 2.18
_cell_volume 3536.5(3)
_computing_cell_refinement 'X-Area Recipe 1.33.0.0 (STOE, 2015)'
_computing_data_collection 'X-Area WinXpose 2.0.22.0 (STOE, 2016)'
_computing_data_reduction 'X-Area Integrate 1.72.0.0 (STOE, 2018) X-Area X-Red32 1.63.4.0 (STOE, 2017)'
_computing_molecular_graphics 'Olex2 (Dolomanov et al., 2009)'
_computing_publication_material 'Olex2 (Dolomanov et al., 2009)'
_computing_structure_refinement 'ShelXL (Sheldrick, 2015)'
_computing_structure_solution 'ShelXT (Sheldrick, 2015)'
_diffrn_ambient_temperature 120.0
_diffrn_detector_area_resol_mean 6.67
_diffrn_measured_fraction_theta_full 0.997
_diffrn_measured_fraction_theta_max 0.989
_diffrn_measurement_device_type 'STOE IPDS 2T'
_diffrn_measurement_method 'rotation method, \w scans'
_diffrn_radiation_type MoK\a
_diffrn_radiation_wavelength 0.71073
_diffrn_reflns_av_R_equivalents 0.0280
_diffrn_reflns_av_unetI/netI 0.0323
_diffrn_reflns_Laue_measured_fraction_full 0.997
_diffrn_reflns_Laue_measured_fraction_max 0.989
_diffrn_reflns_limit_h_max 14
_diffrn_reflns_limit_h_min -14
_diffrn_reflns_limit_k_max 21
_diffrn_reflns_limit_k_min -17
_diffrn_reflns_limit_l_max 30
_diffrn_reflns_limit_l_min -27
_diffrn_reflns_number 20418
_diffrn_reflns_point_group_measured_fraction_full 0.994
_diffrn_reflns_point_group_measured_fraction_max 0.983
_diffrn_reflns_theta_full 25.242
_diffrn_reflns_theta_max 29.243
_diffrn_reflns_theta_min 2.267
_exptl_absorpt_coefficient_mu 7.463
_exptl_absorpt_correction_T_max 0.5010
_exptl_absorpt_correction_T_min 0.2584
_exptl_absorpt_correction_type integration
_exptl_absorpt_process_details
'STOE X-Red32, absorption correction by Gaussian integration, analogous to P. Coppens, "The Evaluation of Absorption and Extinction in Single-Crystal Structure Analysis", published in F. R. Ahmed (Editor), "Crystallographic Computing", Munksgaard, Copenhagen (1970), 255 - 270'
_exptl_crystal_colour yellow
_exptl_crystal_colour_primary yellow
_exptl_crystal_density_diffrn 2.580
_exptl_crystal_density_method 'not measured'
_exptl_crystal_description prism
_exptl_crystal_F_000 2528
_exptl_crystal_size_max 0.22
_exptl_crystal_size_mid 0.082
_exptl_crystal_size_min 0.055
_refine_diff_density_max 0.594
_refine_diff_density_min -0.636
_refine_diff_density_rms 0.131
_refine_ls_abs_structure_details
;
 Flack x determined using 3585 quotients [(I+)-(I-)]/[(I+)+(I-)]
 (Parsons, Flack and Wagner, Acta Cryst. B69 (2013) 249-259).
;
_refine_ls_abs_structure_Flack 0.000(16)
_refine_ls_extinction_method none
_refine_ls_goodness_of_fit_ref 1.065
_refine_ls_hydrogen_treatment constr
_refine_ls_matrix_type full
_refine_ls_number_parameters 357
_refine_ls_number_reflns 9471
_refine_ls_number_restraints 0
_refine_ls_restrained_S_all 1.065
_refine_ls_R_factor_all 0.0297
_refine_ls_R_factor_gt 0.0252
_refine_ls_shift/su_max 0.001
_refine_ls_shift/su_mean 0.000
_refine_ls_structure_factor_coef Fsqd
_refine_ls_weighting_details 'w=1/[\s^2^(Fo^2^)+(0.0323P)^2^+0.3461P] where P=(Fo^2^+2Fc^2^)/3'
_refine_ls_weighting_scheme calc
_refine_ls_wR_factor_gt 0.0556
_refine_ls_wR_factor_ref 0.0566
_reflns_Friedel_coverage 0.792
_reflns_Friedel_fraction_full 0.990
_reflns_Friedel_fraction_max 0.977
_reflns_number_gt 8678
_reflns_number_total 9471
_reflns_threshold_expression 'I > 2\s(I)'
_cod_data_source_file d0ce01589j2.cif
_cod_data_source_block 2
_cod_depositor_comments 'Adding full bibliography for 7241541--7241550.cif.'
_cod_database_code 7241546
_shelx_shelxl_version_number 2018/3
_shelx_space_group_comment
;
The symmetry employed for this shelxl refinement is uniquely defined
by the following loop, which should always be used as a source of
symmetry information in preference to the above space-group names.
They are only intended as comments.
;
_shelx_estimated_absorpt_t_max 0.684
_shelx_estimated_absorpt_t_min 0.291
_olex2_refinement_description
;
1. Fixed Uiso
 At 1.2 times of:
  All C(H) groups
 At 1.5 times of:
  All C(H,H,H) groups
2.a Aromatic/amide H refined with riding coordinates:
 C3(H3), C4(H4), C5(H5), C6(H6), C11(H11), C12(H12), C13(H13), C14(H14)
2.b Idealised Me refined as rotating group:
 C8(H8A,H8B,H8C), C16(H16A,H16B,H16C), C18(H18A,H18B,H18C), C20(H20A,H20B,
 H20C), C22(H22A,H22B,H22C)
;
_olex2_submission_special_instructions 'No special instructions were received'

loop_
_space_group_symop_operation_xyz
'x, y, z'
'-x+1/2, -y, z+1/2'
'-x, y+1/2, -z+1/2'
'x+1/2, -y+1/2, -z'

loop_
_atom_site_label
_atom_site_type_symbol
_atom_site_fract_x
_atom_site_fract_y
_atom_site_fract_z
_atom_site_U_iso_or_equiv
_atom_site_adp_type
_atom_site_occupancy
_atom_site_site_symmetry_order
_atom_site_calc_flag
_atom_site_refinement_flags_posn
_atom_site_refinement_flags_adp
_atom_site_refinement_flags_occupancy
_atom_site_disorder_assembly
_atom_site_disorder_group
I1 I 0.59768(4) 0.21758(3) 0.26415(2) 0.02147(9) Uani 1 1 d . . . . .
I2 I 0.71918(4) 0.49008(2) 0.25937(2) 0.01630(8) Uani 1 1 d . . . . .
I3 I 0.56265(4) 0.37499(2) 0.42733(2) 0.01720(8) Uani 1 1 d . . . . .
I4 I 0.86535(4) 0.57849(3) 0.43598(2) 0.02386(9) Uani 1 1 d . . . . .
I5 I 0.94585(4) 0.31576(2) 0.36841(2) 0.01848(8) Uani 1 1 d . . . . .
Cu1 Cu 0.54781(7) 0.37680(5) 0.29914(3) 0.02033(15) Uani 1 1 d . . . . .
Cu2 Cu 0.66236(8) 0.51822(5) 0.37611(4) 0.02271(16) Uani 1 1 d . . . . .
Cu3 Cu 0.70471(8) 0.25615(5) 0.37001(4) 0.02565(17) Uani 1 1 d . . . . .
Cu4 Cu 0.82108(8) 0.41564(5) 0.44393(3) 0.02331(17) Uani 1 1 d . . . . .
Cu5 Cu -0.20413(7) 0.33294(5) 0.26739(3) 0.02026(15) Uani 1 1 d . . . . .
S1 S 0.34593(14) 0.43635(11) 0.30651(6) 0.0186(3) Uani 1 1 d . . . . .
S2 S -0.07396(14) 0.26026(9) 0.20079(7) 0.0171(3) Uani 1 1 d . . . . .
N1 N 0.1496(4) 0.4811(3) 0.2368(2) 0.0137(9) Uani 1 1 d . . . . .
N2 N 0.1736(5) 0.2949(3) 0.1842(2) 0.0137(9) Uani 1 1 d . . . . .
N3 N 0.5164(6) 0.5995(4) 0.3895(3) 0.0252(12) Uani 1 1 d . . . . .
N4 N 0.8406(5) 0.3708(4) 0.5278(2) 0.0247(12) Uani 1 1 d . . . . .
N5 N 0.7002(6) 0.1590(4) 0.4287(3) 0.0291(13) Uani 1 1 d . . . . .
C1 C 0.2664(5) 0.4459(4) 0.2406(3) 0.0146(10) Uani 1 1 d . . . . .
C2 C 0.3247(5) 0.4147(4) 0.1824(2) 0.0146(11) Uani 1 1 d . . . . .
C3 C 0.4276(6) 0.4589(4) 0.1551(3) 0.0183(12) Uani 1 1 d . . . . .
H3 H 0.460348 0.510001 0.172960 0.022 Uiso 1 1 calc R . . . .
C4 C 0.4811(6) 0.4274(5) 0.1019(3) 0.0243(14) Uani 1 1 d . . . . .
H4 H 0.549956 0.457778 0.082978 0.029 Uiso 1 1 calc R . . . .
C5 C 0.4365(7) 0.3530(4) 0.0761(3) 0.0264(14) Uani 1 1 d . . . . .
H5 H 0.476191 0.331549 0.040234 0.032 Uiso 1 1 calc R . . . .
C6 C 0.3332(6) 0.3085(4) 0.1023(3) 0.0205(12) Uani 1 1 d . . . . .
H6 H 0.300958 0.257562 0.084093 0.025 Uiso 1 1 calc R . . . .
C7 C 0.2783(6) 0.3404(4) 0.1556(2) 0.0148(10) Uani 1 1 d . . . . .
C8 C 0.2058(6) 0.2118(4) 0.2115(3) 0.0188(12) Uani 1 1 d . . . . .
H8A H 0.147716 0.200725 0.245840 0.028 Uiso 1 1 calc GR . . . .
H8B H 0.295715 0.212767 0.225807 0.028 Uiso 1 1 calc GR . . . .
H8C H 0.195483 0.166487 0.180990 0.028 Uiso 1 1 calc GR . . . .
C9 C 0.0516(6) 0.3225(4) 0.1803(2) 0.0131(10) Uani 1 1 d . . . . .
C10 C 0.0287(5) 0.4096(4) 0.1547(2) 0.0133(10) Uani 1 1 d . . . . .
C11 C -0.0468(6) 0.4158(4) 0.1014(3) 0.0194(11) Uani 1 1 d . . . . .
H11 H -0.081801 0.365422 0.083474 0.023 Uiso 1 1 calc R . . . .
C12 C -0.0700(6) 0.4947(4) 0.0752(3) 0.0229(12) Uani 1 1 d . . . . .
H12 H -0.120764 0.498629 0.039303 0.027 Uiso 1 1 calc R . . . .
C13 C -0.0193(6) 0.5681(4) 0.1012(3) 0.0211(12) Uani 1 1 d . . . . .
H13 H -0.033879 0.622154 0.082425 0.025 Uiso 1 1 calc R . . . .
C14 C 0.0522(6) 0.5638(4) 0.1543(3) 0.0183(11) Uani 1 1 d . . . . .
H14 H 0.083786 0.614743 0.172730 0.022 Uiso 1 1 calc R . . . .
C15 C 0.0779(5) 0.4841(4) 0.1805(2) 0.0130(10) Uani 1 1 d . . . . .
C16 C 0.0901(6) 0.5224(4) 0.2902(3) 0.0194(12) Uani 1 1 d . . . . .
H16A H 0.073045 0.479154 0.321514 0.029 Uiso 1 1 calc GR . . . .
H16B H 0.008462 0.549723 0.278202 0.029 Uiso 1 1 calc GR . . . .
H16C H 0.149314 0.565976 0.306415 0.029 Uiso 1 1 calc GR . . . .
C17 C 0.4278(7) 0.6393(4) 0.3998(3) 0.0267(14) Uani 1 1 d . . . . .
C18 C 0.3110(8) 0.6897(6) 0.4136(4) 0.043(2) Uani 1 1 d . . . . .
H18A H 0.308117 0.740264 0.387122 0.064 Uiso 1 1 calc GR . . . .
H18B H 0.313215 0.708007 0.456175 0.064 Uiso 1 1 calc GR . . . .
H18C H 0.233890 0.654372 0.406518 0.064 Uiso 1 1 calc GR . . . .
C19 C 0.8251(6) 0.3390(4) 0.5739(3) 0.0230(13) Uani 1 1 d . . . . .
C20 C 0.8007(6) 0.3014(5) 0.6333(3) 0.0294(15) Uani 1 1 d . . . . .
H20A H 0.718558 0.269838 0.632347 0.044 Uiso 1 1 calc GR . . . .
H20B H 0.795759 0.346993 0.663861 0.044 Uiso 1 1 calc GR . . . .
H20C H 0.871319 0.261985 0.643656 0.044 Uiso 1 1 calc GR . . . .
C21 C 0.7015(7) 0.1098(5) 0.4659(3) 0.0294(15) Uani 1 1 d . . . . .
C22 C 0.7066(8) 0.0459(6) 0.5148(4) 0.042(2) Uani 1 1 d . . . . .
H22A H 0.761235 -0.002330 0.502164 0.063 Uiso 1 1 calc GR . . . .
H22B H 0.618862 0.025148 0.523481 0.063 Uiso 1 1 calc GR . . . .
H22C H 0.743124 0.072191 0.551498 0.063 Uiso 1 1 calc GR . . . .

loop_
_atom_site_aniso_label
_atom_site_aniso_U_11
_atom_site_aniso_U_22
_atom_site_aniso_U_33
_atom_site_aniso_U_23
_atom_site_aniso_U_13
_atom_site_aniso_U_12
I1 0.01729(16) 0.02011(19) 0.02700(19) -0.00578(16) 0.00588(15) -0.00484(14)
I2 0.01650(17) 0.01407(17) 0.01833(16) 0.00114(13) -0.00173(14) -0.00090(13)
I3 0.01749(16) 0.02035(18) 0.01376(15) -0.00061(14) -0.00029(14) 0.00171(14)
I4 0.0287(2) 0.0207(2) 0.02219(18) -0.00106(15) -0.01072(16) 0.00027(16)
I5 0.01735(16) 0.01677(17) 0.02134(17) -0.00046(14) -0.00090(15) 0.00264(14)
Cu1 0.0143(3) 0.0216(4) 0.0251(4) 0.0017(3) 0.0002(3) 0.0011(3)
Cu2 0.0235(4) 0.0210(4) 0.0237(4) -0.0007(3) -0.0042(3) 0.0032(3)
Cu3 0.0261(4) 0.0224(4) 0.0285(4) 0.0032(3) 0.0056(3) 0.0001(3)
Cu4 0.0278(4) 0.0251(4) 0.0171(3) 0.0026(3) -0.0001(3) 0.0048(3)
Cu5 0.0182(3) 0.0184(4) 0.0242(4) -0.0001(3) 0.0056(3) 0.0010(3)
S1 0.0149(6) 0.0269(8) 0.0140(6) -0.0011(6) -0.0032(5) 0.0038(6)
S2 0.0156(6) 0.0127(7) 0.0229(7) -0.0016(5) 0.0055(5) -0.0025(5)
N1 0.012(2) 0.015(2) 0.014(2) 0.0011(18) -0.0010(18) -0.0026(18)
N2 0.015(2) 0.013(2) 0.013(2) 0.0010(17) -0.0028(17) 0.0009(18)
N3 0.026(3) 0.019(3) 0.030(3) -0.001(2) -0.006(2) 0.006(2)
N4 0.025(3) 0.030(3) 0.019(2) 0.001(2) 0.000(2) 0.004(2)
N5 0.028(3) 0.024(3) 0.035(3) 0.008(3) 0.012(3) 0.003(2)
C1 0.013(2) 0.013(3) 0.018(2) 0.000(2) -0.001(2) -0.001(2)
C2 0.015(2) 0.015(3) 0.014(2) 0.003(2) -0.001(2) 0.004(2)
C3 0.016(3) 0.020(3) 0.018(3) -0.001(2) -0.003(2) -0.001(2)
C4 0.019(3) 0.032(4) 0.023(3) 0.006(3) 0.003(2) -0.005(3)
C5 0.027(3) 0.029(3) 0.023(3) -0.001(3) 0.011(3) 0.001(3)
C6 0.023(3) 0.018(3) 0.021(3) -0.002(2) 0.006(2) 0.001(2)
C7 0.013(2) 0.015(3) 0.016(2) 0.000(2) -0.001(2) -0.001(2)
C8 0.026(3) 0.011(3) 0.019(3) 0.006(2) -0.002(2) 0.005(2)
C9 0.016(2) 0.012(2) 0.011(2) -0.0031(19) 0.003(2) -0.003(2)
C10 0.011(2) 0.013(3) 0.017(2) 0.001(2) 0.001(2) -0.0017(19)
C11 0.019(3) 0.017(3) 0.022(3) 0.001(2) -0.004(2) -0.004(2)
C12 0.021(3) 0.028(3) 0.019(3) 0.006(2) -0.006(2) 0.000(3)
C13 0.016(3) 0.021(3) 0.027(3) 0.008(2) -0.003(2) 0.004(2)
C14 0.018(3) 0.015(3) 0.022(3) 0.002(2) -0.001(2) -0.002(2)
C15 0.012(2) 0.013(3) 0.014(2) 0.0013(19) -0.002(2) 0.000(2)
C16 0.016(3) 0.022(3) 0.021(3) -0.004(2) -0.001(2) 0.001(2)
C17 0.031(4) 0.023(3) 0.026(3) -0.001(3) -0.005(3) 0.001(3)
C18 0.031(4) 0.050(5) 0.047(5) -0.006(4) -0.003(3) 0.018(4)
C19 0.018(3) 0.029(3) 0.022(3) -0.001(3) -0.007(2) 0.005(2)
C20 0.021(3) 0.043(4) 0.025(3) 0.010(3) 0.003(3) 0.004(3)
C21 0.022(3) 0.028(4) 0.038(4) 0.000(3) 0.001(3) -0.003(3)
C22 0.039(4) 0.048(5) 0.040(4) 0.020(4) -0.010(4) -0.016(4)

loop_
_atom_type_symbol
_atom_type_description
_atom_type_scat_dispersion_real
_atom_type_scat_dispersion_imag
_atom_type_scat_source
C C 0.0033 0.0016 'International Tables Vol C Tables 4.2.6.8 and 6.1.1.4'
H H 0.0000 0.0000 'International Tables Vol C Tables 4.2.6.8 and 6.1.1.4'
Cu Cu 0.3201 1.2651 'International Tables Vol C Tables 4.2.6.8 and 6.1.1.4'
I I -0.4742 1.8119 'International Tables Vol C Tables 4.2.6.8 and 6.1.1.4'
N N 0.0061 0.0033 'International Tables Vol C Tables 4.2.6.8 and 6.1.1.4'
S S 0.1246 0.1234 'International Tables Vol C Tables 4.2.6.8 and 6.1.1.4'

loop_
_geom_angle_atom_site_label_1
_geom_angle_atom_site_label_2
_geom_angle_atom_site_label_3
_geom_angle
_geom_angle_site_symmetry_1
_geom_angle_site_symmetry_3
_geom_angle_publ_flag
Cu1 I1 Cu5 61.29(2) . 1_655 ?
Cu3 I1 Cu1 67.21(3) . . ?
Cu3 I1 Cu5 60.90(3) . 1_655 ?
Cu1 I2 Cu2 69.22(3) . . ?
Cu5 I2 Cu1 63.19(3) 1_655 . ?
Cu5 I2 Cu2 99.07(3) 1_655 . ?
Cu2 I3 Cu1 66.20(2) . . ?
Cu2 I3 Cu4 59.92(2) . . ?
Cu3 I3 Cu1 64.31(2) . . ?
Cu3 I3 Cu2 99.61(3) . . ?
Cu3 I3 Cu4 72.11(3) . . ?
Cu4 I3 Cu1 100.48(2) . . ?
Cu4 I4 Cu2 62.94(3) . . ?
Cu3 I5 Cu5 60.82(3) . 1_655 ?
Cu4 I5 Cu3 74.86(3) . . ?
Cu4 I5 Cu5 100.36(3) . 1_655 ?
I1 Cu1 I3 105.67(3) . . ?
I1 Cu1 Cu2 140.41(3) . . ?
I1 Cu1 Cu3 56.34(2) . . ?
I1 Cu1 Cu5 60.70(2) . 1_655 ?
I2 Cu1 I1 113.53(3) . . ?
I2 Cu1 I3 107.47(3) . . ?
I2 Cu1 Cu2 55.73(2) . . ?
I2 Cu1 Cu3 103.58(3) . . ?
I2 Cu1 Cu5 57.20(2) . 1_655 ?
I3 Cu1 Cu2 55.00(2) . . ?
I3 Cu1 Cu3 55.43(2) . . ?
Cu3 Cu1 Cu2 87.38(3) . . ?
Cu5 Cu1 I3 101.61(3) 1_655 . ?
Cu5 Cu1 Cu2 87.67(3) 1_655 . ?
Cu5 Cu1 Cu3 57.26(3) 1_655 . ?
S1 Cu1 I1 125.31(5) . . ?
S1 Cu1 I2 111.17(5) . . ?
S1 Cu1 I3 89.01(4) . . ?
S1 Cu1 Cu2 91.17(5) . . ?
S1 Cu1 Cu3 136.57(5) . . ?
S1 Cu1 Cu5 166.07(6) . 1_655 ?
I2 Cu2 I3 110.39(3) . . ?
I2 Cu2 Cu1 55.04(2) . . ?
I2 Cu2 Cu4 107.28(3) . . ?
I3 Cu2 Cu1 58.79(2) . . ?
I3 Cu2 Cu4 61.14(3) . . ?
I4 Cu2 I2 111.28(3) . . ?
I4 Cu2 I3 112.77(3) . . ?
I4 Cu2 Cu1 147.96(3) . . ?
I4 Cu2 Cu4 57.44(3) . . ?
Cu4 Cu2 Cu1 96.51(3) . . ?
N3 Cu2 I2 114.37(16) . . ?
N3 Cu2 I3 100.17(17) . . ?
N3 Cu2 I4 107.43(16) . . ?
N3 Cu2 Cu1 104.56(17) . . ?
N3 Cu2 Cu4 138.24(16) . . ?
I1 Cu3 I3 110.06(3) . . ?
I1 Cu3 I5 117.32(3) . . ?
I1 Cu3 Cu1 56.45(2) . . ?
I1 Cu3 Cu5 60.98(3) . 1_655 ?
I3 Cu3 Cu1 60.25(2) . . ?
I3 Cu3 Cu5 105.97(3) . 1_655 ?
I5 Cu3 I3 106.08(3) . . ?
I5 Cu3 Cu1 106.62(3) . . ?
I5 Cu3 Cu5 60.76(3) . 1_655 ?
Cu5 Cu3 Cu1 57.84(3) 1_655 . ?
N5 Cu3 I1 112.82(19) . . ?
N5 Cu3 I3 102.03(17) . . ?
N5 Cu3 I5 107.25(18) . . ?
N5 Cu3 Cu1 145.12(17) . . ?
N5 Cu3 Cu5 151.67(17) . 1_655 ?
I4 Cu4 I3 112.74(3) . . ?
I4 Cu4 I5 117.04(3) . . ?
I4 Cu4 Cu2 59.62(3) . . ?
I5 Cu4 I3 104.74(3) . . ?
I5 Cu4 Cu2 107.28(3) . . ?
Cu2 Cu4 I3 58.93(3) . . ?
N4 Cu4 I3 98.04(17) . . ?
N4 Cu4 I4 113.04(18) . . ?
N4 Cu4 I5 109.30(17) . . ?
N4 Cu4 Cu2 140.83(16) . . ?
I1 Cu5 Cu1 58.00(2) 1_455 1_455 ?
I2 Cu5 I1 113.25(3) 1_455 1_455 ?
I2 Cu5 I5 108.89(3) 1_455 1_455 ?
I2 Cu5 Cu1 59.60(2) 1_455 1_455 ?
I2 Cu5 Cu3 111.61(3) 1_455 1_455 ?
I5 Cu5 I1 112.54(3) 1_455 1_455 ?
I5 Cu5 Cu1 110.36(3) 1_455 1_455 ?
I5 Cu5 Cu3 58.42(3) 1_455 1_455 ?
Cu3 Cu5 I1 58.13(3) 1_455 1_455 ?
Cu3 Cu5 Cu1 64.89(3) 1_455 1_455 ?
S2 Cu5 I1 95.57(5) . 1_455 ?
S2 Cu5 I2 127.34(5) . 1_455 ?
S2 Cu5 I5 98.05(5) . 1_455 ?
S2 Cu5 Cu1 146.65(5) . 1_455 ?
S2 Cu5 Cu3 121.05(5) . 1_455 ?
C1 S1 Cu1 114.9(2) . . ?
C9 S2 Cu5 109.8(2) . . ?
C1 N1 C15 122.2(5) . . ?
C1 N1 C16 120.6(5) . . ?
C15 N1 C16 117.1(5) . . ?
C7 N2 C8 116.5(5) . . ?
C9 N2 C7 121.4(5) . . ?
C9 N2 C8 121.8(5) . . ?
C17 N3 Cu2 173.3(6) . . ?
C19 N4 Cu4 165.1(6) . . ?
C21 N5 Cu3 173.3(6) . . ?
N1 C1 S1 122.5(4) . . ?
N1 C1 C2 116.5(5) . . ?
C2 C1 S1 121.0(4) . . ?
C3 C2 C1 120.8(5) . . ?
C7 C2 C1 119.8(5) . . ?
C7 C2 C3 119.5(5) . . ?
C2 C3 H3 120.3 . . ?
C4 C3 C2 119.3(6) . . ?
C4 C3 H3 120.3 . . ?
C3 C4 H4 119.5 . . ?
C5 C4 C3 121.1(6) . . ?
C5 C4 H4 119.5 . . ?
C4 C5 H5 119.8 . . ?
C4 C5 C6 120.4(6) . . ?
C6 C5 H5 119.8 . . ?
C5 C6 H6 120.6 . . ?
C7 C6 C5 118.7(6) . . ?
C7 C6 H6 120.6 . . ?
C2 C7 N2 119.2(5) . . ?
C2 C7 C6 121.0(5) . . ?
C6 C7 N2 119.8(5) . . ?
N2 C8 H8A 109.5 . . ?
N2 C8 H8B 109.5 . . ?
N2 C8 H8C 109.5 . . ?
H8A C8 H8B 109.5 . . ?
H8A C8 H8C 109.5 . . ?
H8B C8 H8C 109.5 . . ?
N2 C9 S2 121.6(4) . . ?
N2 C9 C10 118.0(5) . . ?
C10 C9 S2 120.4(4) . . ?
C11 C10 C9 117.7(5) . . ?
C15 C10 C9 123.3(5) . . ?
C15 C10 C11 119.0(5) . . ?
C10 C11 H11 119.9 . . ?
C12 C11 C10 120.2(6) . . ?
C12 C11 H11 119.9 . . ?
C11 C12 H12 120.0 . . ?
C11 C12 C13 120.0(5) . . ?
C13 C12 H12 120.0 . . ?
C12 C13 H13 119.7 . . ?
C12 C13 C14 120.7(6) . . ?
C14 C13 H13 119.7 . . ?
C13 C14 H14 120.2 . . ?
C13 C14 C15 119.6(6) . . ?
C15 C14 H14 120.2 . . ?
C10 C15 N1 120.8(5) . . ?
C10 C15 C14 120.4(5) . . ?
C14 C15 N1 118.8(5) . . ?
N1 C16 H16A 109.5 . . ?
N1 C16 H16B 109.5 . . ?
N1 C16 H16C 109.5 . . ?
H16A C16 H16B 109.5 . . ?
H16A C16 H16C 109.5 . . ?
H16B C16 H16C 109.5 . . ?
N3 C17 C18 179.0(8) . . ?
C17 C18 H18A 109.5 . . ?
C17 C18 H18B 109.5 . . ?
C17 C18 H18C 109.5 . . ?
H18A C18 H18B 109.5 . . ?
H18A C18 H18C 109.5 . . ?
H18B C18 H18C 109.5 . . ?
N4 C19 C20 177.3(7) . . ?
C19 C20 H20A 109.5 . . ?
C19 C20 H20B 109.5 . . ?
C19 C20 H20C 109.5 . . ?
H20A C20 H20B 109.5 . . ?
H20A C20 H20C 109.5 . . ?
H20B C20 H20C 109.5 . . ?
N5 C21 C22 178.6(8) . . ?
C21 C22 H22A 109.5 . . ?
C21 C22 H22B 109.5 . . ?
C21 C22 H22C 109.5 . . ?
H22A C22 H22B 109.5 . . ?
H22A C22 H22C 109.5 . . ?
H22B C22 H22C 109.5 . . ?

loop_
_geom_bond_atom_site_label_1
_geom_bond_atom_site_label_2
_geom_bond_distance
_geom_bond_site_symmetry_2
_geom_bond_publ_flag
I1 Cu1 2.6489(9) . ?
I1 Cu3 2.6454(10) . ?
I1 Cu5 2.7240(8) 1_655 ?
I2 Cu1 2.6474(9) . ?
I2 Cu2 2.6695(9) . ?
I2 Cu5 2.5801(9) 1_655 ?
I3 Cu1 2.8231(8) . ?
I3 Cu2 2.7039(9) . ?
I3 Cu3 2.6775(9) . ?
I3 Cu4 2.7648(9) . ?
I4 Cu2 2.6462(9) . ?
I4 Cu4 2.5853(10) . ?
I5 Cu3 2.6561(9) . ?
I5 Cu4 2.6151(9) . ?
I5 Cu5 2.7205(9) 1_655 ?
Cu1 Cu2 3.0201(11) . ?
Cu1 Cu3 2.9302(11) . ?
Cu1 Cu5 2.7396(11) 1_655 ?
Cu1 S1 2.2862(17) . ?
Cu2 Cu4 2.7317(11) . ?
Cu2 N3 1.990(6) . ?
Cu3 Cu5 2.7219(11) 1_655 ?
Cu3 N5 1.991(6) . ?
Cu4 N4 1.982(5) . ?
Cu5 S2 2.2873(16) . ?
S1 C1 1.672(6) . ?
S2 C9 1.680(6) . ?
N1 C1 1.327(7) . ?
N1 C15 1.443(7) . ?
N1 C16 1.473(7) . ?
N2 C7 1.437(7) . ?
N2 C8 1.464(7) . ?
N2 C9 1.333(7) . ?
N3 C17 1.129(9) . ?
N4 C19 1.139(8) . ?
N5 C21 1.122(9) . ?
C1 C2 1.496(8) . ?
C2 C3 1.400(8) . ?
C2 C7 1.384(8) . ?
C3 H3 0.9500 . ?
C3 C4 1.384(9) . ?
C4 H4 0.9500 . ?
C4 C5 1.370(10) . ?
C5 H5 0.9500 . ?
C5 C6 1.395(9) . ?
C6 H6 0.9500 . ?
C6 C7 1.395(8) . ?
C8 H8A 0.9800 . ?
C8 H8B 0.9800 . ?
C8 H8C 0.9800 . ?
C9 C10 1.489(8) . ?
C10 C11 1.410(8) . ?
C10 C15 1.388(8) . ?
C11 H11 0.9500 . ?
C11 C12 1.379(9) . ?
C12 H12 0.9500 . ?
C12 C13 1.381(9) . ?
C13 H13 0.9500 . ?
C13 C14 1.382(8) . ?
C14 H14 0.9500 . ?
C14 C15 1.395(8) . ?
C16 H16A 0.9800 . ?
C16 H16B 0.9800 . ?
C16 H16C 0.9800 . ?
C17 C18 1.469(10) . ?
C18 H18A 0.9800 . ?
C18 H18B 0.9800 . ?
C18 H18C 0.9800 . ?
C19 C20 1.453(9) . ?
C20 H20A 0.9800 . ?
C20 H20B 0.9800 . ?
C20 H20C 0.9800 . ?
C21 C22 1.466(10) . ?
C22 H22A 0.9800 . ?
C22 H22B 0.9800 . ?
C22 H22C 0.9800 . ?
